data_8104290
loop_
_publ_author_name
'Barbier, J.'

_publ_section_title
;
 Structure refinemant of Na2(Mg,Fe)6(Ge,Fe)6O18O2 a new aenigmatite-analog
;
_journal_name_full 'Zeitschrift fuer Kristallographie (149,1979-)'
_journal_page_first 19
_journal_page_last 23
_journal_volume 210
_journal_year 1995
_chemical_formula_sum 'Fe2.8 Ge5.6 Mg3.6 Na2 O20'
_chemical_name_systematic 'Na2 (Mg3.6 Fe2.4) (Ge5.6 Fe0.4 O18) O2'
_space_group_IT_number 2
_symmetry_space_group_name_Hall '-P 1'
_symmetry_space_group_name_H-M 'P -1'
_cell_angle_alpha 64.3
_cell_angle_beta 84.07
_cell_angle_gamma 65.87
_cell_formula_units_Z 2
_cell_length_a 8.994
_cell_length_b 9.924
_cell_length_c 10.495
_cell_volume 767.202
_citation_journal_id_ASTM ZEKRDZ
_cod_data_source_file Barbier_ZEKRDZ_1995_1717.cif
_cod_data_source_block Fe2.8Ge5.6Mg3.6Na2O20
_cod_original_cell_volume 767.2025
_cod_database_code 8104290

loop_
_symmetry_equiv_pos_as_xyz
x,y,z
-x,-y,-z

loop_
_atom_site_label
_atom_site_type_symbol
_atom_site_fract_x
_atom_site_fract_y
_atom_site_fract_z
_atom_site_occupancy
_atom_site_U_iso_or_equiv
Ge1 Ge+4 -0.33645 0.23381 0.23662 0.864 0.0
O5 O-2 -0.3833 0.86979 -0.62887 1 0.0
Fe7 Fe+3 -0.33645 0.23381 0.23662 0.136 0.0
Ge4 Ge+4 -0.22591 0.34164 -0.07045 0.887 0.0
O8 O-2 -0.48253 0.78496 0.17096 1 0.0
Mg4 Mg+2 -0.8484 0.17209 0.04833 0.743 0.0
O14 O-2 -0.06525 0.72634 -0.66094 1 0.0
O16 O-2 -0.1331 0.61665 0.13632 1 0.0
Fe2 Fe+3 0 0.5 0.5 0.798 0.0
Fe10 Fe+3 -0.22591 0.34164 -0.07045 0.113 0.0
O6 O-2 -0.37959 0.88572 -0.12634 1 0.0
O2 O-2 -0.16099 0.05608 0.78842 1 0.0
Fe6 Fe+3 -0.25805 0.74219 0.25388 1 0.0
Na1 Na+1 -0.38501 0.63329 -0.42518 1 0.0
Mg3 Mg+2 -0.17203 0.84918 -0.54048 0.678 0.0
Ge2 Ge+4 -0.34427 0.22964 0.74385 0.954 0.0
Fe8 Fe+3 -0.34427 0.22964 0.74385 0.046 0.0
O11 O-2 -0.05709 0.16165 0.48512 1 0.0
O12 O-2 -0.05443 0.16025 -0.01413 1 0.0
Fe4 Fe+3 -0.8484 0.17209 0.04833 0.257 0.0
O3 O-2 -0.27748 0.96217 -0.41361 1 0.0
O1 O-2 -0.16026 0.05514 0.28776 1 0.0
Fe5 Fe+3 -0.05845 0.94501 -0.34719 0.023 0.0
O7 O-2 -0.51131 0.20391 0.30615 1 0.0
Ge3 Ge+4 -0.23492 0.34249 0.44096 0.895 0.0
O19 O-2 -0.31434 0.38081 -0.22908 1 0.0
Ge6 Ge+4 -0.04439 0.56649 -0.20325 1 0.0
Mg5 Mg+2 -0.05845 0.94501 -0.34719 0.977 0.0
O17 O-2 -0.19681 0.51343 -0.09627 1 0.0
O18 O-2 -0.21584 0.51749 0.42641 1 0.0
O13 O-2 -0.03158 0.72411 -0.18031 1 0.0
Na2 Na+1 -0.37024 0.61614 0.04987 1 0.0
Mg2 Mg+2 0 0.5 0.5 0.202 0.0
O4 O-2 -0.27396 0.93531 -0.91929 1 0.0
O20 O-2 -0.33145 0.38367 0.2809 1 0.0
Fe1 Fe+3 0.5 0 0 0.799 0.0
Fe3 Fe+3 -0.17203 0.84918 -0.54048 0.322 0.0
O15 O-2 -0.11284 0.6201 -0.37727 1 0.0
Ge5 Ge+4 -0.43575 0.95041 -0.30595 1 0.0
Mg6 Mg+2 -0.05997 0.9378 -0.84424 1 0.0
O10 O-2 -0.3751 0.33272 0.05007 1 0.0
Fe9 Fe+3 -0.23492 0.34249 0.44096 0.105 0.0
O9 O-2 -0.38743 0.31684 0.55974 1 0.0
Mg1 Mg+2 0.5 0 0 0.201 0.0
